data_4074719
loop_
_publ_author_name
'Chen, Ming-Chou'
'Roberts, John A. S.'
'Seyam, Afif M.'
'Li, Liting'
'Zuccaccia, Cristiano'
'Stahl, Nicholas G.'
'Marks, Tobin J.'

_publ_section_title
;
 Diversity in Weakly Coordinating Anions. Mono- and Polynuclear
 Halo(perfluoroaryl)metalates as Cocatalysts for Stereospecific Olefin
 Polymerization:&#x00A0; Synthesis, Structure, and Reactivity
;
_journal_issue 11
_journal_name_full Organometallics
_journal_page_first 2833
_journal_paper_doi 10.1021/om0508334
_journal_volume 25
_journal_year 2006
_chemical_formula_sum 'C37 H15 Al Br F15'
_chemical_formula_weight 851.38
_chemical_name_common
; 
?
;
_chemical_name_systematic
; 
 ? 
;
_space_group_IT_number 14
_symmetry_cell_setting monoclinic
_symmetry_space_group_name_Hall '-P 2ybc'
_symmetry_space_group_name_H-M 'P 1 21/c 1'
_atom_sites_solution_hydrogens geom
_atom_sites_solution_primary direct
_atom_sites_solution_secondary difmap
_audit_creation_method SHELXL-97
_cell_angle_alpha 90.00
_cell_angle_beta 97.512(14)
_cell_angle_gamma 90.00
_cell_formula_units_Z 4
_cell_length_a 12.510(9)
_cell_length_b 7.896(5)
_cell_length_c 33.79(2)
_cell_measurement_temperature 153(2)
_cell_volume 3309(4)
_computing_cell_refinement 'Bruker SMART'
_computing_data_collection 'Bruker SMART'
_computing_data_reduction 'Bruker SAINT'
_computing_molecular_graphics 'Bruker SHELXTL'
_computing_publication_material 'Bruker SHELXTL'
_computing_structure_refinement 'SHELXL-97 (Sheldrick, 1997)'
_computing_structure_solution 'SHELXS-97 (Sheldrick, 1990)'
_diffrn_ambient_temperature 153(2)
_diffrn_measured_fraction_theta_full 0.997
_diffrn_measured_fraction_theta_max 0.894
_diffrn_measurement_device_type 'CCD area detector'
_diffrn_measurement_method 'phi and omega scans'
_diffrn_radiation_monochromator graphite
_diffrn_radiation_source 'fine-focus sealed tube'
_diffrn_radiation_type MoK\a
_diffrn_radiation_wavelength 0.71073
_diffrn_reflns_av_R_equivalents 0.1293
_diffrn_reflns_av_sigmaI/netI 0.1298
_diffrn_reflns_limit_h_max 16
_diffrn_reflns_limit_h_min -16
_diffrn_reflns_limit_k_max 10
_diffrn_reflns_limit_k_min -10
_diffrn_reflns_limit_l_max 44
_diffrn_reflns_limit_l_min -35
_diffrn_reflns_number 20514
_diffrn_reflns_theta_full 25.00
_diffrn_reflns_theta_max 28.99
_diffrn_reflns_theta_min 1.22
_exptl_absorpt_coefficient_mu 1.382
_exptl_absorpt_correction_T_max 0.90708
_exptl_absorpt_correction_T_min 0.67736
_exptl_absorpt_correction_type integration
_exptl_crystal_colour yellow
_exptl_crystal_density_diffrn 1.709
_exptl_crystal_density_method 'not measured'
_exptl_crystal_description plate
_exptl_crystal_F_000 1680
_exptl_crystal_size_max 0.488
_exptl_crystal_size_mid 0.104
_exptl_crystal_size_min 0.074
_refine_diff_density_max 0.848
_refine_diff_density_min -0.591
_refine_diff_density_rms 0.094
_refine_ls_extinction_method none
_refine_ls_goodness_of_fit_ref 0.932
_refine_ls_hydrogen_treatment constr
_refine_ls_matrix_type full
_refine_ls_number_parameters 487
_refine_ls_number_reflns 7855
_refine_ls_number_restraints 0
_refine_ls_restrained_S_all 0.932
_refine_ls_R_factor_all 0.1278
_refine_ls_R_factor_gt 0.0484
_refine_ls_shift/su_max 0.021
_refine_ls_shift/su_mean 0.001
_refine_ls_structure_factor_coef Fsqd
_refine_ls_weighting_details 'calc w=1/[\s^2^(Fo^2^)+(0.0592P)^2^+0.0000P] where P=(Fo^2^+2Fc^2^)/3'
_refine_ls_weighting_scheme calc
_refine_ls_wR_factor_gt 0.0995
_refine_ls_wR_factor_ref 0.1402
_reflns_number_gt 4050
_reflns_number_total 7855
_reflns_threshold_expression >2sigma(I)
_cod_data_source_file om0508334si20050927_045821.cif
_cod_data_source_block 14
_cod_depositor_comments
;
The following automatic conversions were performed:

'_symmetry_cell_setting' value 'Monoclinic' changed to 'monoclinic'
according to /home/saulius/struct/CIF-dictionaries/cif_core.dic
dictionary named 'cif_core.dic' version 2.4.1 from 2010-06-29.

Automatic conversion script
Id: cif_fix_values 1715 2011-07-08 13:25:40Z adriana 
;
_cod_original_sg_symbol_H-M P2(1)/c
_cod_database_code 4074719

loop_
_symmetry_equiv_pos_as_xyz
'x, y, z'
'-x, y+1/2, -z+1/2'
'-x, -y, -z'
'x, -y-1/2, z-1/2'

loop_
_atom_site_label
_atom_site_type_symbol
_atom_site_fract_x
_atom_site_fract_y
_atom_site_fract_z
_atom_site_U_iso_or_equiv
_atom_site_adp_type
_atom_site_occupancy
_atom_site_symmetry_multiplicity
_atom_site_calc_flag
_atom_site_refinement_flags
Br1 Br 0.33114(3) -0.26421(5) 0.148035(14) 0.04038(14) Uani 1 1 d .
Al1 Al 0.33018(8) 0.00712(14) 0.12075(4) 0.0335(3) Uani 1 1 d .
F1 F 0.53029(18) 0.0000(3) 0.18736(8) 0.0470(6) Uani 1 1 d .
F6 F 0.2522(2) 0.3181(3) 0.07301(8) 0.0545(7) Uani 1 1 d .
F11 F 0.09765(18) 0.0032(3) 0.14200(10) 0.0647(8) Uani 1 1 d .
F9 F 0.1125(2) -0.2198(3) -0.01850(9) 0.0648(8) Uani 1 1 d .
F15 F 0.41366(18) 0.3213(3) 0.17944(9) 0.0540(7) Uani 1 1 d .
F10 F 0.2286(2) -0.2721(3) 0.05235(9) 0.0584(7) Uani 1 1 d .
C24 C 0.9905(3) 0.4844(5) 0.08805(15) 0.0468(11) Uani 1 1 d .
H24 H 1.0118 0.4358 0.0646 0.056 Uiso 1 1 calc R
F2 F 0.74326(18) 0.0190(3) 0.18413(9) 0.0597(8) Uani 1 1 d .
F5 F 0.46721(19) 0.1245(3) 0.04984(8) 0.0565(7) Uani 1 1 d .
F3 F 0.81882(18) 0.1044(3) 0.11557(10) 0.0671(9) Uani 1 1 d .
C2 C 0.5638(3) 0.0368(5) 0.15197(14) 0.0370(10) Uani 1 1 d .
C7 C 0.2443(3) 0.0208(5) 0.06667(13) 0.0356(9) Uani 1 1 d .
C1 C 0.4875(3) 0.0582(4) 0.11884(13) 0.0330(9) Uani 1 1 d .
F8 F 0.0681(2) 0.1009(4) -0.04520(9) 0.0706(9) Uani 1 1 d .
C5 C 0.6408(3) 0.1197(5) 0.08348(15) 0.0438(11) Uani 1 1 d .
F4 F 0.6776(2) 0.1620(4) 0.04847(9) 0.0689(8) Uani 1 1 d .
F7 F 0.1364(2) 0.3693(3) 0.00159(9) 0.0699(9) Uani 1 1 d .
F14 F 0.3154(2) 0.4859(3) 0.23352(9) 0.0688(8) Uani 1 1 d .
C26 C 0.6582(3) 0.5948(5) 0.10173(13) 0.0347(9) Uani 1 1 d .
C19 C 0.7391(3) 0.5611(4) 0.13494(13) 0.0333(9) Uani 1 1 d .
C25 C 0.8826(3) 0.4902(5) 0.09371(14) 0.0414(11) Uani 1 1 d .
H25 H 0.8292 0.4481 0.0735 0.050 Uiso 1 1 calc R
C3 C 0.6735(3) 0.0499(5) 0.15212(14) 0.0412(11) Uani 1 1 d .
C6 C 0.5312(3) 0.1003(5) 0.08476(14) 0.0389(10) Uani 1 1 d .
C13 C 0.2606(3) 0.1530(5) 0.15850(13) 0.0361(9) Uani 1 1 d .
C18 C 0.3095(3) 0.2792(5) 0.18263(13) 0.0393(10) Uani 1 1 d .
C4 C 0.7117(3) 0.0917(5) 0.11669(16) 0.0450(12) Uani 1 1 d .
C20 C 0.8515(3) 0.5575(5) 0.12875(13) 0.0352(9) Uani 1 1 d .
C32 C 0.7098(3) 0.5305(5) 0.17402(13) 0.0352(9) Uani 1 1 d .
C33 C 0.6178(3) 0.6032(5) 0.18703(14) 0.0388(10) Uani 1 1 d .
H33 H 0.5743 0.6786 0.1699 0.047 Uiso 1 1 calc R
C21 C 0.9312(3) 0.6221(5) 0.15793(14) 0.0399(10) Uani 1 1 d .
H21 H 0.9119 0.6663 0.1822 0.048 Uiso 1 1 calc R
C37 C 0.7732(3) 0.4198(5) 0.20070(14) 0.0425(10) Uani 1 1 d .
H37 H 0.8376 0.3722 0.1934 0.051 Uiso 1 1 calc R
F12 F 0.0000(2) 0.1689(4) 0.19684(11) 0.0874(11) Uani 1 1 d .
C17 C 0.2616(4) 0.3662(5) 0.21104(15) 0.0495(12) Uani 1 1 d .
C12 C 0.2069(3) -0.1096(5) 0.04124(14) 0.0401(10) Uani 1 1 d .
C9 C 0.1590(3) 0.2092(6) 0.01485(15) 0.0455(11) Uani 1 1 d .
C8 C 0.2176(3) 0.1794(5) 0.05101(14) 0.0403(10) Uani 1 1 d .
F13 F 0.1079(3) 0.4117(4) 0.24286(10) 0.0866(10) Uani 1 1 d .
C27 C 0.6826(3) 0.6979(5) 0.07004(14) 0.0414(10) Uani 1 1 d .
H27 H 0.7530 0.7437 0.0707 0.050 Uiso 1 1 calc R
C14 C 0.1549(3) 0.1235(5) 0.16478(15) 0.0448(11) Uani 1 1 d .
C15 C 0.1029(3) 0.2064(6) 0.19248(16) 0.0545(13) Uani 1 1 d .
C34 C 0.5900(3) 0.5669(6) 0.22401(15) 0.0486(12) Uani 1 1 d .
H34 H 0.5286 0.6191 0.2327 0.058 Uiso 1 1 calc R
C30 C 0.4773(3) 0.5605(5) 0.06736(15) 0.0473(12) Uani 1 1 d .
H30 H 0.4073 0.5124 0.0658 0.057 Uiso 1 1 calc R
C22 C 1.0373(3) 0.6210(5) 0.15129(15) 0.0474(12) Uani 1 1 d .
H22 H 1.0910 0.6694 0.1705 0.057 Uiso 1 1 calc R
C16 C 0.1574(4) 0.3291(6) 0.21541(16) 0.0559(13) Uani 1 1 d .
C23 C 1.0662(3) 0.5508(6) 0.11730(17) 0.0543(13) Uani 1 1 d .
H23 H 1.1403 0.5476 0.1137 0.065 Uiso 1 1 calc R
C31 C 0.5530(3) 0.5269(5) 0.09976(14) 0.0396(10) Uani 1 1 d .
H31 H 0.5345 0.4579 0.1209 0.048 Uiso 1 1 calc R
C36 C 0.7414(4) 0.3820(6) 0.23675(15) 0.0517(12) Uani 1 1 d .
H36 H 0.7825 0.3041 0.2540 0.062 Uiso 1 1 calc R
C10 C 0.1240(3) 0.0758(6) -0.00929(15) 0.0480(11) Uani 1 1 d .
C35 C 0.6511(4) 0.4547(6) 0.24850(15) 0.0523(12) Uani 1 1 d .
H35 H 0.6306 0.4272 0.2738 0.063 Uiso 1 1 calc R
C29 C 0.5034(4) 0.6644(6) 0.03706(15) 0.0522(12) Uani 1 1 d .
H29 H 0.4501 0.6892 0.0151 0.063 Uiso 1 1 calc R
C11 C 0.1475(3) -0.0861(6) 0.00444(14) 0.0456(11) Uani 1 1 d .
C28 C 0.6051(3) 0.7328(6) 0.03809(15) 0.0509(12) Uani 1 1 d .
H28 H 0.6218 0.8033 0.0170 0.061 Uiso 1 1 calc R

loop_
_atom_site_aniso_label
_atom_site_aniso_U_11
_atom_site_aniso_U_22
_atom_site_aniso_U_33
_atom_site_aniso_U_23
_atom_site_aniso_U_13
_atom_site_aniso_U_12
Br1 0.03566(19) 0.0366(2) 0.0488(3) 0.0022(2) 0.00525(16) -0.00120(16)
Al1 0.0316(5) 0.0338(6) 0.0349(8) -0.0008(6) 0.0037(5) 0.0000(4)
F1 0.0489(13) 0.0591(14) 0.0327(16) 0.0020(13) 0.0038(11) -0.0083(11)
F6 0.0670(16) 0.0428(13) 0.0529(19) 0.0003(14) 0.0054(13) -0.0027(11)
F11 0.0412(13) 0.0665(16) 0.087(2) -0.0231(16) 0.0096(14) -0.0055(12)
F9 0.0588(15) 0.0861(19) 0.0482(19) -0.0235(16) 0.0023(13) -0.0206(14)
F15 0.0510(14) 0.0489(14) 0.063(2) -0.0156(14) 0.0122(13) -0.0100(11)
F10 0.0689(16) 0.0443(14) 0.059(2) -0.0104(14) -0.0034(14) -0.0016(12)
C24 0.035(2) 0.059(3) 0.048(3) -0.008(2) 0.015(2) -0.0006(18)
F2 0.0435(13) 0.0743(17) 0.057(2) 0.0058(15) -0.0104(12) -0.0056(12)
F5 0.0482(14) 0.0843(18) 0.0374(18) 0.0109(15) 0.0078(12) -0.0004(13)
F3 0.0346(13) 0.0858(19) 0.083(3) 0.0032(17) 0.0166(14) -0.0082(12)
C2 0.041(2) 0.034(2) 0.038(3) 0.000(2) 0.0087(19) -0.0050(16)
C7 0.0306(18) 0.042(2) 0.035(3) -0.0040(19) 0.0065(17) 0.0006(15)
C1 0.0375(19) 0.0294(19) 0.033(3) -0.0021(18) 0.0085(17) 0.0010(15)
F8 0.0550(15) 0.116(2) 0.0378(18) 0.0101(17) -0.0045(13) -0.0032(15)
C5 0.044(2) 0.047(2) 0.045(3) 0.000(2) 0.021(2) -0.0047(18)
F4 0.0541(16) 0.100(2) 0.057(2) 0.0132(18) 0.0232(14) -0.0033(15)
F7 0.0818(19) 0.0669(18) 0.061(2) 0.0223(16) 0.0093(16) 0.0163(15)
F14 0.091(2) 0.0628(17) 0.052(2) -0.0257(16) 0.0056(16) 0.0030(14)
C26 0.0343(19) 0.034(2) 0.037(3) -0.0025(19) 0.0099(17) 0.0009(15)
C19 0.0332(19) 0.0261(18) 0.041(3) -0.0039(18) 0.0060(17) -0.0011(14)
C25 0.034(2) 0.045(2) 0.045(3) -0.005(2) 0.0037(19) -0.0018(16)
C3 0.039(2) 0.037(2) 0.047(3) -0.001(2) 0.000(2) -0.0051(16)
C6 0.037(2) 0.041(2) 0.037(3) 0.001(2) 0.0015(19) 0.0013(16)
C13 0.039(2) 0.037(2) 0.033(3) 0.0042(19) 0.0060(17) 0.0029(16)
C18 0.048(2) 0.035(2) 0.035(3) 0.000(2) 0.0044(18) 0.0034(17)
C4 0.0302(19) 0.043(2) 0.063(4) -0.004(2) 0.009(2) -0.0024(16)
C20 0.0342(19) 0.036(2) 0.036(3) 0.0003(19) 0.0048(17) 0.0006(15)
C32 0.0361(19) 0.036(2) 0.034(3) -0.0011(19) 0.0072(17) -0.0044(15)
C33 0.036(2) 0.041(2) 0.039(3) -0.006(2) 0.0048(18) 0.0005(16)
C21 0.040(2) 0.044(2) 0.036(3) 0.000(2) 0.0062(18) -0.0034(17)
C37 0.043(2) 0.044(2) 0.040(3) 0.006(2) 0.0046(19) -0.0017(17)
F12 0.0484(16) 0.109(2) 0.113(3) -0.013(2) 0.0387(18) 0.0084(16)
C17 0.066(3) 0.044(2) 0.036(3) -0.005(2) 0.001(2) 0.011(2)
C12 0.036(2) 0.047(2) 0.039(3) -0.003(2) 0.0093(18) 0.0004(17)
C9 0.040(2) 0.057(3) 0.042(3) 0.009(2) 0.015(2) 0.0080(18)
C8 0.037(2) 0.043(2) 0.042(3) -0.004(2) 0.0086(19) 0.0010(17)
F13 0.090(2) 0.107(2) 0.068(3) -0.026(2) 0.0343(19) 0.0301(18)
C27 0.039(2) 0.047(2) 0.038(3) 0.003(2) 0.0082(19) 0.0018(17)
C14 0.040(2) 0.044(2) 0.052(3) -0.002(2) 0.009(2) 0.0025(18)
C15 0.040(2) 0.068(3) 0.060(4) 0.003(3) 0.022(2) 0.014(2)
C34 0.048(2) 0.062(3) 0.039(3) -0.016(2) 0.017(2) -0.010(2)
C30 0.037(2) 0.056(3) 0.047(3) -0.011(2) -0.001(2) -0.0020(18)
C22 0.036(2) 0.054(3) 0.051(3) -0.003(2) 0.002(2) -0.0080(18)
C16 0.067(3) 0.060(3) 0.044(3) -0.003(3) 0.017(2) 0.023(2)
C23 0.029(2) 0.063(3) 0.071(4) -0.003(3) 0.009(2) -0.0042(19)
C31 0.0366(19) 0.041(2) 0.042(3) -0.005(2) 0.0104(18) -0.0014(16)
C36 0.056(3) 0.056(3) 0.042(3) 0.010(2) 0.002(2) -0.003(2)
C10 0.030(2) 0.083(3) 0.032(3) 0.003(3) 0.0064(18) 0.002(2)
C35 0.060(3) 0.061(3) 0.036(3) 0.004(2) 0.006(2) -0.018(2)
C29 0.049(3) 0.065(3) 0.039(3) -0.003(3) -0.005(2) 0.013(2)
C11 0.0303(19) 0.066(3) 0.041(3) -0.016(2) 0.0070(18) -0.0064(18)
C28 0.054(3) 0.057(3) 0.040(3) 0.004(2) 0.002(2) 0.002(2)

loop_
_atom_type_symbol
_atom_type_description
_atom_type_scat_dispersion_real
_atom_type_scat_dispersion_imag
_atom_type_scat_source
C C 0.0033 0.0016 'International Tables Vol C Tables 4.2.6.8 and 6.1.1.4'
H H 0.0000 0.0000 'International Tables Vol C Tables 4.2.6.8 and 6.1.1.4'
F F 0.0171 0.0103 'International Tables Vol C Tables 4.2.6.8 and 6.1.1.4'
Al Al 0.0645 0.0514 'International Tables Vol C Tables 4.2.6.8 and 6.1.1.4'
Br Br -0.2901 2.4595 'International Tables Vol C Tables 4.2.6.8 and 6.1.1.4'

loop_
_geom_angle_atom_site_label_1
_geom_angle_atom_site_label_2
_geom_angle_atom_site_label_3
_geom_angle
C7 Al1 C13 108.99(17)
C7 Al1 C1 111.71(18)
C13 Al1 C1 114.37(17)
C7 Al1 Br1 112.69(12)
C13 Al1 Br1 104.90(13)
C1 Al1 Br1 103.98(11)
C23 C24 C25 118.5(4)
F1 C2 C3 116.0(4)
F1 C2 C1 118.8(3)
C3 C2 C1 125.2(4)
C12 C7 C8 113.0(4)
C12 C7 Al1 128.7(3)
C8 C7 Al1 118.2(3)
C6 C1 C2 113.5(3)
C6 C1 Al1 124.7(3)
C2 C1 Al1 121.5(3)
C4 C5 F4 120.0(4)
C4 C5 C6 119.9(4)
F4 C5 C6 120.0(4)
C27 C26 C31 118.4(4)
C27 C26 C19 120.0(3)
C31 C26 C19 121.6(4)
C26 C19 C32 120.8(3)
C26 C19 C20 119.3(4)
C32 C19 C20 119.9(4)
C24 C25 C20 120.8(4)
F2 C3 C2 122.8(4)
F2 C3 C4 119.1(4)
C2 C3 C4 118.1(4)
F5 C6 C1 120.7(3)
F5 C6 C5 115.7(4)
C1 C6 C5 123.7(4)
C18 C13 C14 112.9(4)
C18 C13 Al1 126.7(3)
C14 C13 Al1 120.2(3)
F15 C18 C13 118.9(4)
F15 C18 C17 116.1(4)
C13 C18 C17 124.9(4)
F3 C4 C5 120.6(5)
F3 C4 C3 119.8(4)
C5 C4 C3 119.6(4)
C25 C20 C21 118.8(4)
C25 C20 C19 120.8(3)
C21 C20 C19 120.3(4)
C33 C32 C37 117.7(4)
C33 C32 C19 122.4(4)
C37 C32 C19 119.9(4)
C34 C33 C32 121.0(4)
C22 C21 C20 119.7(4)
C36 C37 C32 119.9(4)
F14 C17 C16 120.5(5)
F14 C17 C18 121.0(4)
C16 C17 C18 118.5(4)
F10 C12 C11 116.3(4)
F10 C12 C7 119.6(4)
C11 C12 C7 124.1(4)
F7 C9 C8 121.4(4)
F7 C9 C10 118.9(4)
C8 C9 C10 119.6(4)
C9 C8 F6 116.5(4)
C9 C8 C7 125.1(4)
F6 C8 C7 118.4(4)
C28 C27 C26 120.6(4)
F11 C14 C15 117.1(4)
F11 C14 C13 118.1(4)
C15 C14 C13 124.7(4)
F12 C15 C16 120.4(5)
F12 C15 C14 120.9(5)
C16 C15 C14 118.7(4)
C33 C34 C35 119.8(4)
C31 C30 C29 119.9(4)
C23 C22 C21 120.5(4)
F13 C16 C17 120.2(5)
F13 C16 C15 119.5(5)
C17 C16 C15 120.3(5)
C22 C23 C24 121.6(4)
C30 C31 C26 120.2(4)
C37 C36 C35 121.0(4)
F8 C10 C9 121.1(4)
F8 C10 C11 120.5(4)
C9 C10 C11 118.4(4)
C36 C35 C34 120.7(5)
C28 C29 C30 121.3(4)
F9 C11 C12 120.7(4)
F9 C11 C10 119.6(4)
C12 C11 C10 119.7(4)
C29 C28 C27 119.5(5)

loop_
_geom_bond_atom_site_label_1
_geom_bond_atom_site_label_2
_geom_bond_distance
Br1 Al1 2.3317(18)
Al1 C7 1.998(4)
Al1 C13 2.001(5)
Al1 C1 2.019(4)
F1 C2 1.349(5)
F6 C8 1.362(5)
F11 C14 1.365(5)
F9 C11 1.348(5)
F15 C18 1.363(5)
F10 C12 1.354(5)
C24 C23 1.380(6)
C24 C25 1.390(5)
F2 C3 1.321(5)
F5 C6 1.350(5)
F3 C4 1.350(4)
C2 C3 1.376(5)
C2 C1 1.383(5)
C7 C12 1.383(6)
C7 C8 1.383(6)
C1 C6 1.378(6)
F8 C10 1.334(5)
C5 C4 1.354(7)
C5 F4 1.366(5)
C5 C6 1.386(6)
F7 C9 1.358(5)
F14 C17 1.337(5)
C26 C27 1.410(6)
C26 C31 1.414(5)
C26 C19 1.435(5)
C19 C32 1.436(6)
C19 C20 1.448(5)
C25 C20 1.398(6)
C3 C4 1.385(7)
C13 C18 1.379(6)
C13 C14 1.387(6)
C18 C17 1.379(6)
C20 C21 1.404(5)
C32 C33 1.408(5)
C32 C37 1.421(6)
C33 C34 1.371(6)
C21 C22 1.376(6)
C37 C36 1.363(7)
F12 C15 1.348(5)
C17 C16 1.363(7)
C12 C11 1.375(6)
C9 C8 1.361(6)
C9 C10 1.369(7)
F13 C16 1.349(5)
C27 C28 1.381(6)
C14 C15 1.374(6)
C15 C16 1.366(7)
C34 C35 1.375(6)
C30 C31 1.377(6)
C30 C29 1.384(7)
C22 C23 1.366(7)
C36 C35 1.372(6)
C10 C11 1.379(6)
C29 C28 1.378(6)
